data_7208492
loop_
_publ_author_name
'Brice\~no, Alexander'
'Hill, Yennifer'

_publ_section_title
;
 Exploring the use of anionic homoleptic complexes as templates in the
 design of photoreactive multi-component supramolecular assemblies
;
_journal_issue 19
_journal_name_full CrystEngComm
_journal_page_first 6121
_journal_paper_doi 10.1039/c2ce25481f
_journal_volume 14
_journal_year 2012
_chemical_formula_moiety '2(C13 H12 N), C4 N4 S4 Zn'
_chemical_formula_sum 'C30 H24 N6 S4 Zn'
_chemical_formula_weight 662.16
_chemical_name_systematic
;
?
;
_space_group_IT_number 14
_symmetry_cell_setting monoclinic
_symmetry_space_group_name_Hall '-P 2yn'
_symmetry_space_group_name_H-M 'P 1 21/n 1'
_atom_sites_solution_hydrogens geom
_atom_sites_solution_primary direct
_atom_sites_solution_secondary difmap
_audit_creation_method SHELXL-97
_cell_angle_alpha 90.00
_cell_angle_beta 101.247(14)
_cell_angle_gamma 90.00
_cell_formula_units_Z 4
_cell_length_a 14.585(7)
_cell_length_b 13.793(6)
_cell_length_c 16.038(7)
_cell_measurement_reflns_used 1.102
_cell_measurement_temperature 293(2)
_cell_measurement_theta_max 28.10
_cell_measurement_theta_min 1.82
_cell_volume 3164(2)
_computing_cell_refinement 'CrystalClear (Rigaku/MSC Inc., 2005)'
_computing_data_collection 'CrystalClear (Rigaku/MSC Inc., 2005)'
_computing_data_reduction 'CrystalClear (Rigaku/MSC Inc., 2005)'
_computing_molecular_graphics
;
SHELXLTL-NT V5.1 (Bruker AXS, 1998) and DIAMOND
(Brandenburg, 1998)
;
_computing_publication_material
;
SHELXLTL-NT V5.1 (Bruker AXS, 1998) and PLATON (Spek, 2003).
;
_computing_structure_refinement 'SHELXLTL-NT V5.1 (Bruker AXS, 1998)'
_computing_structure_solution 'SHELXLTL-NT V5.1 (Bruker AXS, 1998)'
_diffrn_ambient_temperature 293(2)
_diffrn_measured_fraction_theta_full 0.993
_diffrn_measured_fraction_theta_max 0.837
_diffrn_measurement_device 'Mercury (2x2 bin mode)'
_diffrn_measurement_device_type 'Rigaku AFC7S Mercury'
_diffrn_measurement_method '\w '
_diffrn_radiation_detector CCD
_diffrn_radiation_monochromator graphite
_diffrn_radiation_source 'Normal-focus sealed tube'
_diffrn_radiation_type MoK\a
_diffrn_radiation_wavelength 0.71070
_diffrn_reflns_av_R_equivalents 0.0803
_diffrn_reflns_av_sigmaI/netI 0.0785
_diffrn_reflns_limit_h_max 18
_diffrn_reflns_limit_h_min -15
_diffrn_reflns_limit_k_max 17
_diffrn_reflns_limit_k_min -16
_diffrn_reflns_limit_l_max 20
_diffrn_reflns_limit_l_min -20
_diffrn_reflns_number 36837
_diffrn_reflns_theta_full 25.00
_diffrn_reflns_theta_max 28.15
_diffrn_reflns_theta_min 1.96
_diffrn_standards_decay_% 0
_diffrn_standards_interval_count 0
_diffrn_standards_interval_time 0
_diffrn_standards_number 0
_exptl_absorpt_coefficient_mu 1.070
_exptl_absorpt_correction_T_max 0.900
_exptl_absorpt_correction_T_min 0.810
_exptl_absorpt_correction_type multi-scan
_exptl_absorpt_process_details 'Jacobson, R. (1998) Private communication'
_exptl_crystal_colour yellow
_exptl_crystal_density_diffrn 1.390
_exptl_crystal_density_method 'not measured'
_exptl_crystal_description plate
_exptl_crystal_F_000 1360
_exptl_crystal_size_max 0.31
_exptl_crystal_size_mid 0.16
_exptl_crystal_size_min 0.12
_refine_diff_density_max 0.481
_refine_diff_density_min -0.297
_refine_diff_density_rms 0.055
_refine_ls_extinction_method none
_refine_ls_goodness_of_fit_ref 1.035
_refine_ls_hydrogen_treatment constr
_refine_ls_matrix_type full
_refine_ls_number_parameters 370
_refine_ls_number_reflns 6502
_refine_ls_number_restraints 1
_refine_ls_restrained_S_all 1.036
_refine_ls_R_factor_all 0.1887
_refine_ls_R_factor_gt 0.0687
_refine_ls_shift/su_max 0.000
_refine_ls_shift/su_mean 0.000
_refine_ls_structure_factor_coef Fsqd
_refine_ls_weighting_details 'calc w=1/[\s^2^(Fo^2^)+(0.0573P)^2^+3.0908P] where P=(Fo^2^+2Fc^2^)/3'
_refine_ls_weighting_scheme calc
_refine_ls_wR_factor_gt 0.1453
_refine_ls_wR_factor_ref 0.1909
_reflns_number_gt 2717
_reflns_number_total 6502
_reflns_threshold_expression >2sigma(I)
_cod_data_source_file c2ce25481f.txt
_cod_data_source_block shelxle_5
_cod_depositor_comments
;
The following automatic conversions were performed:

'_exptl_absorpt_correction_type' value 'Multi Scan' changed to
'multi-scan' according to
/home/saulius/struct/CIF-dictionaries/cif_core.dic dictionary named
'cif_core.dic' version 2.4.1 from 2010-06-29.

Automatic conversion script
Id: cif_fix_values 1891 2012-01-12 08:04:46Z andrius 
;
_cod_original_sg_symbol_H-M P21/n
_cod_database_code 7208492

loop_
_symmetry_equiv_pos_as_xyz
'x, y, z'
'-x+1/2, y+1/2, -z+1/2'
'-x, -y, -z'
'x-1/2, -y-1/2, z-1/2'

loop_
_atom_site_label
_atom_site_type_symbol
_atom_site_fract_x
_atom_site_fract_y
_atom_site_fract_z
_atom_site_U_iso_or_equiv
_atom_site_adp_type
_atom_site_occupancy
_atom_site_symmetry_multiplicity
_atom_site_calc_flag
_atom_site_refinement_flags
Zn1 Zn 1.29678(5) -0.06558(5) -0.39629(5) 0.0859(3) Uani 1 1 d .
S1 S 1.46725(15) 0.14693(15) -0.19736(13) 0.1121(7) Uani 1 1 d .
S2 S 1.41248(16) 0.00356(16) -0.63826(15) 0.1229(8) Uani 1 1 d .
S3 S 1.38853(15) -0.38540(13) -0.32302(12) 0.1037(6) Uani 1 1 d .
S4 S 0.98817(14) -0.05017(14) -0.35290(16) 0.1166(7) Uani 1 1 d .
N1 N 1.3720(4) 0.0078(4) -0.3046(4) 0.0989(18) Uani 1 1 d .
N2 N 1.3153(5) -0.0199(4) -0.5082(4) 0.0979(19) Uani 1 1 d .
N3 N 1.3326(4) -0.2021(4) -0.3830(4) 0.0952(17) Uani 1 1 d .
N4 N 1.1672(4) -0.0538(4) -0.3858(4) 0.0955(18) Uani 1 1 d .
N5 N 0.9818(3) 0.2805(5) 0.0952(5) 0.0942(17) Uani 1 1 d .
H5B H 1.0025 0.3259 0.1307 0.113 Uiso 1 1 calc R
N6 N 0.5193(4) -0.2914(5) -0.1410(4) 0.0958(17) Uani 1 1 d .
H6B H 0.4962 -0.3400 -0.1716 0.115 Uiso 1 1 calc R
C1 C 1.4117(4) 0.0645(5) -0.2597(4) 0.0794(17) Uani 1 1 d .
C2 C 1.3546(4) -0.0115(5) -0.5579(5) 0.0835(19) Uani 1 1 d .
C3 C 1.3546(4) -0.2798(5) -0.3586(4) 0.0788(17) Uani 1 1 d .
C4 C 1.0948(5) -0.0519(4) -0.3718(4) 0.0801(18) Uani 1 1 d .
C5 C 0.8520(4) -0.0207(7) -0.0724(6) 0.114(3) Uani 1 1 d D
H5A H 0.8487 -0.0369 -0.0168 0.137 Uiso 1 1 calc R
C6 C 0.8832(5) 0.0645(6) -0.0836(6) 0.121(3) Uani 1 1 d D
H6A H 0.8857 0.0823 -0.1390 0.145 Uiso 1 1 calc R
C7 C 0.9161(4) 0.1385(5) -0.0143(5) 0.0804(18) Uani 1 1 d .
C8 C 0.9388(5) 0.2273(6) -0.0437(5) 0.0914(19) Uani 1 1 d .
H8A H 0.9318 0.2389 -0.1018 0.110 Uiso 1 1 calc R
C9 C 0.9715(5) 0.2973(5) 0.0132(7) 0.098(2) Uani 1 1 d .
H9A H 0.9868 0.3578 -0.0057 0.117 Uiso 1 1 calc R
C10 C 0.9606(5) 0.1934(7) 0.1249(5) 0.097(2) Uani 1 1 d .
H10A H 0.9684 0.1822 0.1830 0.117 Uiso 1 1 calc R
C11 C 0.9284(4) 0.1243(5) 0.0696(6) 0.0867(19) Uani 1 1 d .
H11A H 0.9139 0.0641 0.0898 0.104 Uiso 1 1 calc R
C12 C 0.8211(4) -0.0958(5) -0.1368(5) 0.0828(19) Uani 1 1 d .
C13 C 0.8011(4) -0.1836(6) -0.1046(5) 0.095(2) Uani 1 1 d .
H13A H 0.8050 -0.1908 -0.0464 0.113 Uiso 1 1 calc R
C14 C 0.7758(5) -0.2602(6) -0.1570(8) 0.109(2) Uani 1 1 d .
H14A H 0.7613 -0.3193 -0.1348 0.130 Uiso 1 1 calc R
C15 C 0.7715(5) -0.2505(7) -0.2416(8) 0.115(3) Uani 1 1 d .
H15A H 0.7560 -0.3037 -0.2772 0.138 Uiso 1 1 calc R
C16 C 0.7893(6) -0.1649(8) -0.2745(5) 0.119(3) Uani 1 1 d .
H16A H 0.7848 -0.1586 -0.3329 0.143 Uiso 1 1 calc R
C17 C 0.8144(5) -0.0863(6) -0.2223(6) 0.105(2) Uani 1 1 d .
H17A H 0.8267 -0.0269 -0.2453 0.127 Uiso 1 1 calc R
C18 C 0.6320(4) -0.0580(5) 0.0130(5) 0.093(2) Uani 1 1 d .
H18A H 0.6582 -0.0728 0.0692 0.111 Uiso 1 1 calc R
C19 C 0.6340(4) 0.0319(6) -0.0109(5) 0.095(2) Uani 1 1 d .
H19A H 0.6096 0.0447 -0.0678 0.115 Uiso 1 1 calc R
C20 C 0.6707(4) 0.1155(5) 0.0423(5) 0.0788(17) Uani 1 1 d .
C21 C 0.7086(4) 0.1102(5) 0.1265(5) 0.0843(18) Uani 1 1 d .
H21A H 0.7147 0.0499 0.1531 0.101 Uiso 1 1 calc R
C22 C 0.7376(4) 0.1906(6) 0.1726(5) 0.095(2) Uani 1 1 d .
H22A H 0.7633 0.1855 0.2303 0.115 Uiso 1 1 calc R
C23 C 0.7289(5) 0.2801(6) 0.1336(7) 0.106(2) Uani 1 1 d .
H23A H 0.7478 0.3355 0.1653 0.128 Uiso 1 1 calc R
C24 C 0.6932(5) 0.2878(6) 0.0498(6) 0.107(2) Uani 1 1 d .
H24A H 0.6881 0.3482 0.0235 0.129 Uiso 1 1 calc R
C25 C 0.6645(5) 0.2064(6) 0.0036(5) 0.099(2) Uani 1 1 d .
H25A H 0.6406 0.2117 -0.0544 0.119 Uiso 1 1 calc R
C26 C 0.5905(4) -0.1387(4) -0.0434(4) 0.0736(16) Uani 1 1 d .
C27 C 0.5927(4) -0.2307(5) -0.0102(4) 0.0857(18) Uani 1 1 d .
H27A H 0.6189 -0.2415 0.0467 0.103 Uiso 1 1 calc R
C28 C 0.5565(5) -0.3056(5) -0.0609(6) 0.097(2) Uani 1 1 d .
H28A H 0.5581 -0.3679 -0.0384 0.117 Uiso 1 1 calc R
C29 C 0.5161(5) -0.2040(6) -0.1764(5) 0.097(2) Uani 1 1 d .
H29A H 0.4895 -0.1957 -0.2336 0.117 Uiso 1 1 calc R
C30 C 0.5519(5) -0.1270(5) -0.1283(5) 0.0927(19) Uani 1 1 d .
H30A H 0.5503 -0.0658 -0.1528 0.111 Uiso 1 1 calc R

loop_
_atom_site_aniso_label
_atom_site_aniso_U_11
_atom_site_aniso_U_22
_atom_site_aniso_U_33
_atom_site_aniso_U_23
_atom_site_aniso_U_13
_atom_site_aniso_U_12
Zn1 0.0965(5) 0.0700(5) 0.0902(6) -0.0014(4) 0.0157(4) 0.0053(4)
S1 0.1454(17) 0.0955(15) 0.0852(14) -0.0012(11) -0.0022(12) -0.0143(12)
S2 0.1488(18) 0.1002(16) 0.1298(18) 0.0154(13) 0.0523(15) 0.0189(13)
S3 0.1480(16) 0.0588(11) 0.0980(14) -0.0102(10) 0.0080(11) 0.0051(10)
S4 0.1025(13) 0.0859(14) 0.167(2) -0.0067(13) 0.0401(13) -0.0006(10)
N1 0.105(4) 0.087(4) 0.099(5) -0.010(4) 0.008(3) -0.010(3)
N2 0.134(5) 0.082(4) 0.085(5) 0.002(3) 0.041(4) 0.002(3)
N3 0.112(4) 0.078(4) 0.093(4) -0.006(3) 0.013(3) 0.010(3)
N4 0.083(4) 0.086(4) 0.117(5) -0.004(3) 0.018(3) 0.008(3)
N5 0.080(3) 0.087(5) 0.114(6) -0.030(4) 0.014(4) 0.011(3)
N6 0.087(4) 0.095(5) 0.102(5) -0.015(4) 0.009(3) -0.021(3)
C1 0.086(4) 0.076(5) 0.074(5) 0.020(4) 0.012(3) 0.008(4)
C2 0.084(4) 0.062(4) 0.096(6) -0.009(4) -0.001(4) 0.017(3)
C3 0.094(4) 0.072(5) 0.069(4) -0.020(4) 0.013(3) -0.007(4)
C4 0.101(5) 0.053(4) 0.077(5) -0.002(3) -0.004(4) 0.001(3)
C5 0.071(4) 0.120(7) 0.152(8) 0.022(6) 0.023(5) 0.022(4)
C6 0.080(5) 0.117(7) 0.171(9) 0.022(7) 0.037(5) 0.034(5)
C7 0.064(3) 0.074(5) 0.102(6) -0.024(4) 0.013(4) 0.005(3)
C8 0.100(5) 0.079(5) 0.094(5) -0.004(5) 0.016(4) -0.003(4)
C9 0.091(5) 0.075(5) 0.128(7) 0.011(5) 0.021(5) -0.001(4)
C10 0.087(5) 0.114(7) 0.094(6) 0.008(6) 0.023(4) 0.027(4)
C11 0.084(4) 0.064(4) 0.118(7) -0.005(5) 0.035(4) 0.002(3)
C12 0.065(4) 0.086(5) 0.092(6) -0.035(4) 0.003(3) -0.001(3)
C13 0.075(4) 0.101(6) 0.108(6) 0.008(5) 0.017(4) 0.012(4)
C14 0.091(5) 0.073(6) 0.159(9) 0.007(6) 0.018(5) -0.007(4)
C15 0.103(6) 0.092(7) 0.141(9) -0.032(6) 0.004(6) -0.007(4)
C16 0.134(7) 0.129(8) 0.090(6) -0.025(6) 0.010(5) -0.006(6)
C17 0.126(6) 0.091(6) 0.097(6) -0.003(5) 0.017(5) -0.012(4)
C18 0.093(4) 0.081(5) 0.103(5) 0.008(4) 0.016(4) 0.008(4)
C19 0.088(4) 0.091(6) 0.106(6) 0.010(5) 0.018(4) 0.002(4)
C20 0.077(4) 0.071(5) 0.089(5) -0.016(4) 0.018(4) -0.008(3)
C21 0.092(4) 0.072(5) 0.095(6) -0.005(4) 0.032(4) 0.000(3)
C22 0.095(5) 0.108(6) 0.088(5) -0.014(5) 0.027(4) -0.002(4)
C23 0.088(5) 0.088(6) 0.141(8) -0.026(6) 0.016(5) -0.007(4)
C24 0.115(6) 0.069(5) 0.131(7) 0.002(5) 0.008(5) -0.017(4)
C25 0.106(5) 0.082(5) 0.107(6) 0.017(5) 0.014(4) 0.003(4)
C26 0.077(4) 0.064(4) 0.077(5) -0.013(4) 0.009(3) -0.001(3)
C27 0.100(4) 0.069(5) 0.085(5) 0.004(4) 0.011(4) -0.008(4)
C28 0.111(5) 0.068(5) 0.113(7) 0.002(5) 0.021(5) -0.011(4)
C29 0.097(5) 0.096(6) 0.088(5) 0.011(5) -0.008(4) 0.001(4)
C30 0.099(5) 0.071(5) 0.101(6) -0.002(4) 0.002(4) -0.003(4)

loop_
_atom_type_symbol
_atom_type_description
_atom_type_scat_dispersion_real
_atom_type_scat_dispersion_imag
_atom_type_scat_source
C C 0.0033 0.0016 'International Tables Vol C Tables 4.2.6.8 and 6.1.1.4'
H H 0.0000 0.0000 'International Tables Vol C Tables 4.2.6.8 and 6.1.1.4'
N N 0.0061 0.0033 'International Tables Vol C Tables 4.2.6.8 and 6.1.1.4'
S S 0.1246 0.1234 'International Tables Vol C Tables 4.2.6.8 and 6.1.1.4'
Zn Zn 0.2839 1.4301 'International Tables Vol C Tables 4.2.6.8 and 6.1.1.4'

loop_
_geom_angle_atom_site_label_1
_geom_angle_atom_site_label_2
_geom_angle_atom_site_label_3
_geom_angle
N4 Zn1 N1 107.9(2)
N4 Zn1 N3 108.4(2)
N1 Zn1 N3 108.7(2)
N4 Zn1 N2 111.2(3)
N1 Zn1 N2 111.5(3)
N3 Zn1 N2 109.0(2)
C1 N1 Zn1 168.1(6)
C2 N2 Zn1 153.9(7)
C3 N3 Zn1 166.8(6)
C4 N4 Zn1 172.7(6)
C9 N5 C10 121.3(7)
C9 N5 H5B 119.4
C10 N5 H5B 119.4
C28 N6 C29 122.0(6)
C28 N6 H6B 119.0
C29 N6 H6B 119.0
N1 C1 S1 178.7(7)
N2 C2 S2 177.7(7)
N3 C3 S3 177.9(6)
N4 C4 S4 179.0(7)
C6 C5 C12 127.9(9)
C6 C5 H5A 116.0
C12 C5 H5A 116.0
C5 C6 C7 125.7(9)
C5 C6 H6A 117.2
C7 C6 H6A 117.2
C11 C7 C8 118.8(7)
C11 C7 C6 126.9(7)
C8 C7 C6 114.2(8)
C9 C8 C7 118.7(7)
C9 C8 H8A 120.6
C7 C8 H8A 120.6
N5 C9 C8 120.5(7)
N5 C9 H9A 119.8
C8 C9 H9A 119.8
C11 C10 N5 118.8(7)
C11 C10 H10A 120.6
N5 C10 H10A 120.6
C10 C11 C7 121.9(7)
C10 C11 H11A 119.0
C7 C11 H11A 119.0
C17 C12 C13 119.0(7)
C17 C12 C5 126.3(8)
C13 C12 C5 114.6(8)
C14 C13 C12 120.5(8)
C14 C13 H13A 119.7
C12 C13 H13A 119.7
C15 C14 C13 119.9(8)
C15 C14 H14A 120.1
C13 C14 H14A 120.1
C16 C15 C14 120.5(8)
C16 C15 H15A 119.7
C14 C15 H15A 119.7
C15 C16 C17 120.2(8)
C15 C16 H16A 119.9
C17 C16 H16A 119.9
C12 C17 C16 119.7(8)
C12 C17 H17A 120.1
C16 C17 H17A 120.1
C19 C18 C26 124.4(7)
C19 C18 H18A 117.8
C26 C18 H18A 117.8
C18 C19 C20 127.1(7)
C18 C19 H19A 116.5
C20 C19 H19A 116.5
C21 C20 C25 118.1(6)
C21 C20 C19 124.4(7)
C25 C20 C19 117.5(7)
C22 C21 C20 121.5(7)
C22 C21 H21A 119.3
C20 C21 H21A 119.3
C21 C22 C23 119.6(8)
C21 C22 H22A 120.2
C23 C22 H22A 120.2
C24 C23 C22 120.4(8)
C24 C23 H23A 119.8
C22 C23 H23A 119.8
C23 C24 C25 119.7(8)
C23 C24 H24A 120.2
C25 C24 H24A 120.2
C24 C25 C20 120.8(7)
C24 C25 H25A 119.6
C20 C25 H25A 119.6
C27 C26 C30 117.8(6)
C27 C26 C18 118.6(7)
C30 C26 C18 123.6(6)
C28 C27 C26 119.6(7)
C28 C27 H27A 120.2
C26 C27 H27A 120.2
N6 C28 C27 120.8(7)
N6 C28 H28A 119.6
C27 C28 H28A 119.6
N6 C29 C30 119.2(7)
N6 C29 H29A 120.4
C30 C29 H29A 120.4
C29 C30 C26 120.6(7)
C29 C30 H30A 119.7
C26 C30 H30A 119.7

loop_
_geom_bond_atom_site_label_1
_geom_bond_atom_site_label_2
_geom_bond_distance
Zn1 N4 1.936(6)
Zn1 N1 1.940(6)
Zn1 N3 1.955(6)
Zn1 N2 1.970(6)
S1 C1 1.622(8)
S2 C2 1.685(8)
S3 C3 1.607(8)
S4 C4 1.642(8)
N1 C1 1.141(7)
N2 C2 1.075(7)
N3 C3 1.164(7)
N4 C4 1.122(7)
N5 C9 1.315(9)
N5 C10 1.350(9)
N5 H5B 0.8600
N6 C28 1.308(8)
N6 C29 1.330(8)
N6 H6B 0.8600
C5 C6 1.285(4)
C5 C12 1.470(10)
C5 H5A 0.9300
C6 C7 1.516(11)
C6 H6A 0.9300
C7 C11 1.337(9)
C7 C8 1.376(9)
C8 C9 1.351(9)
C8 H8A 0.9300
C9 H9A 0.9300
C10 C11 1.324(9)
C10 H10A 0.9300
C11 H11A 0.9300
C12 C17 1.362(9)
C12 C13 1.370(9)
C13 C14 1.355(10)
C13 H13A 0.9300
C14 C15 1.353(11)
C14 H14A 0.9300
C15 C16 1.340(11)
C15 H15A 0.9300
C16 C17 1.374(10)
C16 H16A 0.9300
C17 H17A 0.9300
C18 C19 1.300(8)
C18 C26 1.487(9)
C18 H18A 0.9300
C19 C20 1.472(9)
C19 H19A 0.9300
C20 C21 1.357(8)
C20 C25 1.394(9)
C21 C22 1.355(9)
C21 H21A 0.9300
C22 C23 1.379(10)
C22 H22A 0.9300
C23 C24 1.348(10)
C23 H23A 0.9300
C24 C25 1.364(9)
C24 H24A 0.9300
C25 H25A 0.9300
C26 C27 1.374(8)
C26 C30 1.377(8)
C27 C28 1.357(9)
C27 H27A 0.9300
C28 H28A 0.9300
C29 C30 1.356(9)
C29 H29A 0.9300
C30 H30A 0.9300
